data_4304533
loop_
_publ_author_name
'Peter Baran'
'Roman Bo\<ca'
'Indranil Chakraborty'
'John Giapintzakis'
'Radovan Herchel'
'Qing Huang'
'John E. McGrady'
'Raphael G. Raptis'
'Yiannis Sanakis'
'Athanasios Simopoulos'

_publ_section_title
;
Synthesis, Characterization, and Study of Octanuclear Iron-Oxo Clusters
Containing a Redox-Active Fe4O4-Cubane Core
;
_journal_name_full 'Inorganic Chemistry'
_journal_page_first 645
_journal_page_last 655
_journal_paper_doi 10.1021/ic7020337
_journal_volume 47
_journal_year 2008
_chemical_formula_moiety '[Fe8(mu4-O)4(mu-4-Cl-pz)12Cl4]'
_chemical_formula_sum 'C36 H24 Cl16 Fe8 N24 O4'
_chemical_formula_weight 1870.79
_chemical_name_systematic
; 
 ? 
;
_space_group_IT_number 203
_symmetry_cell_setting cubic
_symmetry_space_group_name_Hall '-F 2uv 2vw 3'
_symmetry_space_group_name_H-M 'F d -3 :2'
_atom_sites_solution_hydrogens geom
_atom_sites_solution_primary direct
_atom_sites_solution_secondary difmap
_audit_creation_method SHELXL-97
_cell_angle_alpha 90.00
_cell_angle_beta 90.00
_cell_angle_gamma 90.00
_cell_formula_units_Z 8
_cell_length_a 25.9340(18)
_cell_length_b 25.9340(18)
_cell_length_c 25.9340(18)
_cell_measurement_temperature 299(2)
_cell_volume 17442(2)
_computing_cell_refinement 'BRUKER SMART-NT V5.0'
_computing_data_collection 'BRUKER SMART-NT V5.0'
_computing_data_reduction 'BRUKER SAINT-NT V5/6.0'
_computing_molecular_graphics 'BRUKER SHELXTL-NT V5.1'
_computing_publication_material 'BRUKER SHELXTL-NT V5.1'
_computing_structure_refinement 'SHELXL-97 (Sheldrick, 1997)'
_computing_structure_solution 'SHELXS-97 (Sheldrick, 1990)'
_diffrn_ambient_temperature 299(2)
_diffrn_measured_fraction_theta_full 0.999
_diffrn_measured_fraction_theta_max 0.999
_diffrn_measurement_device_type 'Bruker AXS SMART CCD area detector'
_diffrn_measurement_method 'phi and omega scans'
_diffrn_radiation_monochromator graphite
_diffrn_radiation_source 'fine-focus sealed tube'
_diffrn_radiation_type MoK\a
_diffrn_radiation_wavelength 0.71073
_diffrn_reflns_av_R_equivalents 0.0281
_diffrn_reflns_av_sigmaI/netI 0.0087
_diffrn_reflns_limit_h_max 27
_diffrn_reflns_limit_h_min -28
_diffrn_reflns_limit_k_max 18
_diffrn_reflns_limit_k_min -28
_diffrn_reflns_limit_l_max 28
_diffrn_reflns_limit_l_min -28
_diffrn_reflns_number 18404
_diffrn_reflns_theta_full 23.21
_diffrn_reflns_theta_max 23.21
_diffrn_reflns_theta_min 2.22
_exptl_absorpt_coefficient_mu 1.825
_exptl_absorpt_correction_type none
_exptl_crystal_colour 'dark orange'
_exptl_crystal_density_diffrn 1.425
_exptl_crystal_density_method 'not measured'
_exptl_crystal_description octahedron
_exptl_crystal_F_000 7360
_exptl_crystal_size_max 0.29
_exptl_crystal_size_mid 0.29
_exptl_crystal_size_min 0.15
_refine_diff_density_max 0.567
_refine_diff_density_min -0.502
_refine_diff_density_rms 0.126
_refine_ls_extinction_method none
_refine_ls_goodness_of_fit_ref 1.292
_refine_ls_hydrogen_treatment mixed
_refine_ls_matrix_type full
_refine_ls_number_parameters 67
_refine_ls_number_reflns 1058
_refine_ls_number_restraints 0
_refine_ls_restrained_S_all 1.292
_refine_ls_R_factor_all 0.0509
_refine_ls_R_factor_gt 0.0431
_refine_ls_shift/su_max 0.000
_refine_ls_shift/su_mean 0.000
_refine_ls_structure_factor_coef Fsqd
_refine_ls_weighting_details 'calc w=1/[\s^2^(Fo^2^)+(0.0919P)^2^+87.4890P] where P=(Fo^2^+2Fc^2^)/3'
_refine_ls_weighting_scheme calc
_refine_ls_wR_factor_gt 0.1552
_refine_ls_wR_factor_ref 0.1661
_reflns_number_gt 916
_reflns_number_total 1058
_reflns_threshold_expression >2sigma(I)
_cod_data_source_file ic7020337-file004_2.cif
_cod_data_source_block for_compound_[Fe8(m4-O)4(m-4-Cl-pz)12Cl4],_2.
_cod_depositor_comments
;
The following automatic conversions were performed:
'_symmetry_cell_setting' value 'Cubic' changed to 'cubic' according to
'/home/saulius/struct/CIF-dictionaries/cif_core.dic' dictionary named
'cif_core.dic' version 2.4.1 from 2010-06-29.

Automatic conversion script
Id: cif_fix_enum 1527 2010-12-29 10:47:43Z saulius 
;
_cod_original_sg_symbol_H-M 'F d -3'
_cod_database_code 4304533

loop_
_symmetry_equiv_pos_as_xyz
'x, y, z'
'-x+1/4, -y+1/4, z'
'-x+1/4, y, -z+1/4'
'x, -y+1/4, -z+1/4'
'z, x, y'
'z, -x+1/4, -y+1/4'
'-z+1/4, -x+1/4, y'
'-z+1/4, x, -y+1/4'
'y, z, x'
'-y+1/4, z, -x+1/4'
'y, -z+1/4, -x+1/4'
'-y+1/4, -z+1/4, x'
'x, y+1/2, z+1/2'
'-x+1/4, -y+3/4, z+1/2'
'-x+1/4, y+1/2, -z+3/4'
'x, -y+3/4, -z+3/4'
'z, x+1/2, y+1/2'
'z, -x+3/4, -y+3/4'
'-z+1/4, -x+3/4, y+1/2'
'-z+1/4, x+1/2, -y+3/4'
'y, z+1/2, x+1/2'
'-y+1/4, z+1/2, -x+3/4'
'y, -z+3/4, -x+3/4'
'-y+1/4, -z+3/4, x+1/2'
'x+1/2, y, z+1/2'
'-x+3/4, -y+1/4, z+1/2'
'-x+3/4, y, -z+3/4'
'x+1/2, -y+1/4, -z+3/4'
'z+1/2, x, y+1/2'
'z+1/2, -x+1/4, -y+3/4'
'-z+3/4, -x+1/4, y+1/2'
'-z+3/4, x, -y+3/4'
'y+1/2, z, x+1/2'
'-y+3/4, z, -x+3/4'
'y+1/2, -z+1/4, -x+3/4'
'-y+3/4, -z+1/4, x+1/2'
'x+1/2, y+1/2, z'
'-x+3/4, -y+3/4, z'
'-x+3/4, y+1/2, -z+1/4'
'x+1/2, -y+3/4, -z+1/4'
'z+1/2, x+1/2, y'
'z+1/2, -x+3/4, -y+1/4'
'-z+3/4, -x+3/4, y'
'-z+3/4, x+1/2, -y+1/4'
'y+1/2, z+1/2, x'
'-y+3/4, z+1/2, -x+1/4'
'y+1/2, -z+3/4, -x+1/4'
'-y+3/4, -z+3/4, x'
'-x, -y, -z'
'x-1/4, y-1/4, -z'
'x-1/4, -y, z-1/4'
'-x, y-1/4, z-1/4'
'-z, -x, -y'
'-z, x-1/4, y-1/4'
'z-1/4, x-1/4, -y'
'z-1/4, -x, y-1/4'
'-y, -z, -x'
'y-1/4, -z, x-1/4'
'-y, z-1/4, x-1/4'
'y-1/4, z-1/4, -x'
'-x, -y+1/2, -z+1/2'
'x-1/4, y+1/4, -z+1/2'
'x-1/4, -y+1/2, z+1/4'
'-x, y+1/4, z+1/4'
'-z, -x+1/2, -y+1/2'
'-z, x+1/4, y+1/4'
'z-1/4, x+1/4, -y+1/2'
'z-1/4, -x+1/2, y+1/4'
'-y, -z+1/2, -x+1/2'
'y-1/4, -z+1/2, x+1/4'
'-y, z+1/4, x+1/4'
'y-1/4, z+1/4, -x+1/2'
'-x+1/2, -y, -z+1/2'
'x+1/4, y-1/4, -z+1/2'
'x+1/4, -y, z+1/4'
'-x+1/2, y-1/4, z+1/4'
'-z+1/2, -x, -y+1/2'
'-z+1/2, x-1/4, y+1/4'
'z+1/4, x-1/4, -y+1/2'
'z+1/4, -x, y+1/4'
'-y+1/2, -z, -x+1/2'
'y+1/4, -z, x+1/4'
'-y+1/2, z-1/4, x+1/4'
'y+1/4, z-1/4, -x+1/2'
'-x+1/2, -y+1/2, -z'
'x+1/4, y+1/4, -z'
'x+1/4, -y+1/2, z-1/4'
'-x+1/2, y+1/4, z-1/4'
'-z+1/2, -x+1/2, -y'
'-z+1/2, x+1/4, y-1/4'
'z+1/4, x+1/4, -y'
'z+1/4, -x+1/2, y-1/4'
'-y+1/2, -z+1/2, -x'
'y+1/4, -z+1/2, x-1/4'
'-y+1/2, z+1/4, x-1/4'
'y+1/4, z+1/4, -x'

loop_
_atom_site_label
_atom_site_type_symbol
_atom_site_fract_x
_atom_site_fract_y
_atom_site_fract_z
_atom_site_U_iso_or_equiv
_atom_site_adp_type
_atom_site_occupancy
_atom_site_symmetry_multiplicity
_atom_site_calc_flag
_atom_site_refinement_flags
_atom_site_disorder_assembly
_atom_site_disorder_group
Fe1 Fe 0.08313(3) 0.58313(3) 0.58313(3) 0.0403(5) Uani 1 3 d S . .
Fe2 Fe 0.04533(3) 0.54533(3) 0.70467(3) 0.0418(5) Uani 1 3 d S . .
Cl1 Cl -0.00570(5) 0.49430(5) 0.75570(5) 0.0636(7) Uani 1 3 d S . .
Cl2 Cl 0.16538(8) 0.35678(6) 0.69566(11) 0.0993(8) Uani 1 1 d . . .
O1 O 0.08823(12) 0.58823(12) 0.66177(12) 0.0385(13) Uani 1 3 d S . .
N1 N 0.00537(16) 0.56718(17) 0.59977(16) 0.0458(10) Uani 1 1 d . . .
N2 N 0.10181(17) 0.49155(16) 0.69823(17) 0.0461(11) Uani 1 1 d . . .
C1 C 0.1000(2) 0.4406(2) 0.7039(2) 0.0553(14) Uani 1 1 d . . .
H1 H 0.0713 0.4217 0.7139 0.066 Uiso 1 1 calc R . .
C2 C 0.1476(2) 0.4208(2) 0.6924(2) 0.0577(15) Uani 1 1 d . . .
C3 C -0.0379(2) 0.5705(2) 0.5719(2) 0.0523(14) Uani 1 1 d . . .
H3 H -0.0398 0.5800 0.5374 0.063 Uiso 1 1 calc R . .

loop_
_atom_site_aniso_label
_atom_site_aniso_U_11
_atom_site_aniso_U_22
_atom_site_aniso_U_33
_atom_site_aniso_U_23
_atom_site_aniso_U_13
_atom_site_aniso_U_12
Fe1 0.0403(5) 0.0403(5) 0.0403(5) -0.0002(3) -0.0002(3) -0.0002(3)
Fe2 0.0418(5) 0.0418(5) 0.0418(5) 0.0019(3) 0.0019(3) -0.0019(3)
Cl1 0.0636(7) 0.0636(7) 0.0636(7) 0.0114(6) 0.0114(6) -0.0114(6)
Cl2 0.0830(13) 0.0444(10) 0.171(2) 0.0061(11) -0.0017(13) 0.0128(8)
O1 0.0385(13) 0.0385(13) 0.0385(13) 0.0008(14) 0.0008(14) -0.0008(14)
N1 0.044(2) 0.049(2) 0.044(2) -0.0010(19) -0.001(2) -0.0037(19)
N2 0.046(2) 0.045(3) 0.047(2) 0.0026(19) 0.0011(19) -0.0016(19)
C1 0.058(3) 0.043(3) 0.065(4) 0.006(3) -0.003(3) -0.001(3)
C2 0.061(4) 0.042(3) 0.071(4) 0.002(3) -0.009(3) 0.005(3)
C3 0.048(3) 0.060(3) 0.049(3) -0.002(3) -0.009(3) -0.002(3)

loop_
_atom_type_symbol
_atom_type_description
_atom_type_scat_dispersion_real
_atom_type_scat_dispersion_imag
_atom_type_scat_source
C C 0.0033 0.0016 'International Tables Vol C Tables 4.2.6.8 and 6.1.1.4'
H H 0.0000 0.0000 'International Tables Vol C Tables 4.2.6.8 and 6.1.1.4'
N N 0.0061 0.0033 'International Tables Vol C Tables 4.2.6.8 and 6.1.1.4'
O O 0.0106 0.0060 'International Tables Vol C Tables 4.2.6.8 and 6.1.1.4'
Cl Cl 0.1484 0.1585 'International Tables Vol C Tables 4.2.6.8 and 6.1.1.4'
Fe Fe 0.3463 0.8444 'International Tables Vol C Tables 4.2.6.8 and 6.1.1.4'

loop_
_geom_angle_atom_site_label_1
_geom_angle_atom_site_label_2
_geom_angle_atom_site_label_3
_geom_angle
_geom_angle_site_symmetry_1
_geom_angle_site_symmetry_3
_geom_angle_publ_flag
O1 Fe1 O1 82.4(2) 3_556 . ?
O1 Fe1 O1 82.4(2) 3_556 4_566 ?
O1 Fe1 O1 82.4(2) . 4_566 ?
O1 Fe1 N1 82.55(16) 3_556 41_455 ?
O1 Fe1 N1 104.15(14) . 41_455 ?
O1 Fe1 N1 162.59(13) 4_566 41_455 ?
O1 Fe1 N1 104.15(14) 3_556 33_455 ?
O1 Fe1 N1 162.59(13) . 33_455 ?
O1 Fe1 N1 82.55(16) 4_566 33_455 ?
N1 Fe1 N1 92.78(16) 41_455 33_455 ?
O1 Fe1 N1 162.59(13) 3_556 . ?
O1 Fe1 N1 82.55(16) . . ?
O1 Fe1 N1 104.15(14) 4_566 . ?
N1 Fe1 N1 92.78(16) 41_455 . ?
N1 Fe1 N1 92.78(16) 33_455 . ?
O1 Fe2 N2 86.14(12) . 35_465 ?
O1 Fe2 N2 86.14(12) . . ?
N2 Fe2 N2 119.55(3) 35_465 . ?
O1 Fe2 N2 86.14(12) . 44_556 ?
N2 Fe2 N2 119.55(3) 35_465 44_556 ?
N2 Fe2 N2 119.55(3) . 44_556 ?
O1 Fe2 Cl1 180.00(12) . . ?
N2 Fe2 Cl1 93.86(12) 35_465 . ?
N2 Fe2 Cl1 93.86(12) . . ?
N2 Fe2 Cl1 93.86(12) 44_556 . ?
Fe2 O1 Fe1 120.02(13) . 3_556 ?
Fe2 O1 Fe1 120.02(13) . . ?
Fe1 O1 Fe1 97.16(17) 3_556 . ?
Fe2 O1 Fe1 120.02(13) . 4_566 ?
Fe1 O1 Fe1 97.16(17) 3_556 4_566 ?
Fe1 O1 Fe1 97.16(17) . 4_566 ?
C3 N1 N2 107.1(4) . 35_465 ?
C3 N1 Fe1 133.0(4) . . ?
N2 N1 Fe1 119.9(3) 35_465 . ?
C1 N2 N1 109.0(4) . 44_556 ?
C1 N2 Fe2 130.4(4) . . ?
N1 N2 Fe2 120.5(3) 44_556 . ?
N2 C1 C2 108.4(5) . . ?
C1 C2 C3 106.3(5) . 44_556 ?
C1 C2 Cl2 126.2(5) . . ?
C3 C2 Cl2 127.5(5) 44_556 . ?
N1 C3 C2 109.2(5) . 35_465 ?

loop_
_geom_bond_atom_site_label_1
_geom_bond_atom_site_label_2
_geom_bond_distance
_geom_bond_site_symmetry_2
_geom_bond_publ_flag
Fe1 O1 2.048(3) 3_556 ?
Fe1 O1 2.048(3) . ?
Fe1 O1 2.048(3) 4_566 ?
Fe1 N1 2.103(4) 41_455 ?
Fe1 N1 2.103(4) 33_455 ?
Fe1 N1 2.103(4) . ?
Fe2 O1 1.927(6) . ?
Fe2 N2 2.029(4) 35_465 ?
Fe2 N2 2.029(4) . ?
Fe2 N2 2.029(4) 44_556 ?
Fe2 Cl1 2.292(3) . ?
Cl2 C2 1.726(6) . ?
O1 Fe1 2.048(3) 3_556 ?
O1 Fe1 2.048(3) 4_566 ?
N1 C3 1.338(7) . ?
N1 N2 1.366(6) 35_465 ?
N2 C1 1.329(7) . ?
N2 N1 1.366(6) 44_556 ?
C1 C2 1.370(8) . ?
C2 C3 1.371(9) 44_556 ?
C3 C2 1.371(9) 35_465 ?
